data_7206687
loop_
_publ_author_name
'Gu, Zhi-Guo'
'Na, Jing-Jing'
'Wang, Bao-Xiang'
'Xiao, Hong-Ping'
'Li, Zaijun'

_publ_section_title
;
 Novel copper-azido magnetic molecular tapes: syntheses, structures, and
 magnetic properties
;
_journal_issue 21
_journal_name_full CrystEngComm
_journal_page_first 6415
_journal_paper_doi 10.1039/c1ce05631j
_journal_volume 13
_journal_year 2011
_chemical_formula_sum 'C5 H14 Cu2 N14'
_chemical_formula_weight 397.38
_chemical_name_systematic
;
?
;
_space_group_IT_number 2
_symmetry_cell_setting triclinic
_symmetry_space_group_name_Hall '-P 1'
_symmetry_space_group_name_H-M 'P -1'
_atom_sites_solution_hydrogens geom
_atom_sites_solution_primary direct
_atom_sites_solution_secondary difmap
_audit_creation_method SHELXL-97
_cell_angle_alpha 77.163(8)
_cell_angle_beta 88.414(8)
_cell_angle_gamma 80.874(8)
_cell_formula_units_Z 2
_cell_length_a 7.621(3)
_cell_length_b 8.204(4)
_cell_length_c 11.956(5)
_cell_measurement_reflns_used 7416
_cell_measurement_temperature 293(2)
_cell_measurement_theta_max 27.993
_cell_measurement_theta_min 2.151
_cell_volume 719.6(5)
_computing_cell_refinement SMART
_computing_data_collection 'SMART (Bruker, 2000)'
_computing_data_reduction 'SAINT (Bruker, 2000)'
_computing_molecular_graphics SHELXTL
_computing_publication_material SHELXTL
_computing_structure_refinement SHELXTL
_computing_structure_solution 'SHELXTL (Bruker, 2000)'
_diffrn_ambient_temperature 293(2)
_diffrn_measured_fraction_theta_full 0.987
_diffrn_measured_fraction_theta_max 0.987
_diffrn_measurement_device_type 'Bruker Smart Apex CCD'
_diffrn_measurement_method 'phi and omega scans'
_diffrn_radiation_monochromator graphite
_diffrn_radiation_source 'fine-focus sealed tube'
_diffrn_radiation_type MoK\a
_diffrn_radiation_wavelength 0.71073
_diffrn_reflns_av_R_equivalents 0.0700
_diffrn_reflns_av_sigmaI/netI 0.0628
_diffrn_reflns_limit_h_max 9
_diffrn_reflns_limit_h_min -8
_diffrn_reflns_limit_k_max 9
_diffrn_reflns_limit_k_min -9
_diffrn_reflns_limit_l_max 14
_diffrn_reflns_limit_l_min -12
_diffrn_reflns_number 3588
_diffrn_reflns_theta_full 25.00
_diffrn_reflns_theta_max 25.00
_diffrn_reflns_theta_min 1.75
_exptl_absorpt_coefficient_mu 2.974
_exptl_absorpt_correction_T_max 0.5739
_exptl_absorpt_correction_T_min 0.5355
_exptl_absorpt_correction_type multi-scan
_exptl_absorpt_process_details 'SADABS; Bruker, 2000'
_exptl_crystal_colour green
_exptl_crystal_density_diffrn 1.834
_exptl_crystal_density_method 'not measured'
_exptl_crystal_description block
_exptl_crystal_F_000 400
_exptl_crystal_size_max 0.24
_exptl_crystal_size_mid 0.23
_exptl_crystal_size_min 0.21
_refine_diff_density_max 0.788
_refine_diff_density_min -0.942
_refine_diff_density_rms 0.127
_refine_ls_extinction_method none
_refine_ls_goodness_of_fit_ref 1.182
_refine_ls_hydrogen_treatment constr
_refine_ls_matrix_type full
_refine_ls_number_parameters 190
_refine_ls_number_reflns 2504
_refine_ls_number_restraints 0
_refine_ls_restrained_S_all 1.182
_refine_ls_R_factor_all 0.0665
_refine_ls_R_factor_gt 0.0577
_refine_ls_shift/su_max 0.001
_refine_ls_shift/su_mean 0.000
_refine_ls_structure_factor_coef Fsqd
_refine_ls_weighting_details 'calc w=1/[\s^2^(Fo^2^)+(0.0649P)^2^+0.5595P] where P=(Fo^2^+2Fc^2^)/3'
_refine_ls_weighting_scheme calc
_refine_ls_wR_factor_gt 0.1393
_refine_ls_wR_factor_ref 0.1452
_reflns_number_gt 2227
_reflns_number_total 2504
_reflns_threshold_expression >2sigma(I)
_cod_data_source_file c1ce05631j.txt
_cod_data_source_block complex1
_cod_depositor_comments
;
The following automatic conversions were performed:

'_symmetry_cell_setting' value 'Triclinic' changed to 'triclinic'
according to /home/saulius/struct/CIF-dictionaries/cif_core.dic
dictionary named 'cif_core.dic' version 2.4.1 from 2010-06-29.

Automatic conversion script
Id: cif_fix_values 1715 2011-07-08 13:25:40Z adriana 
;
_cod_original_sg_symbol_H-M 'P-1 '
_cod_database_code 7206687

loop_
_symmetry_equiv_pos_as_xyz
'x, y, z'
'-x, -y, -z'

loop_
_atom_site_label
_atom_site_type_symbol
_atom_site_fract_x
_atom_site_fract_y
_atom_site_fract_z
_atom_site_U_iso_or_equiv
_atom_site_adp_type
_atom_site_occupancy
_atom_site_symmetry_multiplicity
_atom_site_calc_flag
_atom_site_refinement_flags
N4 N -0.2164(9) 0.4776(7) 0.6255(5) 0.0518(15) Uani 1 1 d .
N1 N -0.3757(6) 0.3442(6) 0.4916(4) 0.0315(10) Uani 1 1 d .
N6 N -0.0781(13) 0.6193(10) 0.7351(8) 0.106(3) Uani 1 1 d .
Cu2 Cu -0.31137(9) 0.57991(8) 0.46833(5) 0.0326(2) Uani 1 1 d .
N10 N -0.2570(7) 0.8064(6) 0.4732(5) 0.0431(12) Uani 1 1 d .
N11 N -0.1210(7) 0.8467(6) 0.4351(4) 0.0363(11) Uani 1 1 d .
N12 N 0.0078(8) 0.8951(8) 0.4008(6) 0.0636(18) Uani 1 1 d .
Cu1 Cu 0.28857(9) 0.75148(8) 0.34584(5) 0.0338(2) Uani 1 1 d .
C1 C 0.3733(10) 1.0511(8) 0.2026(6) 0.0543(18) Uani 1 1 d .
H1A H 0.3670 1.1726 0.1916 0.065 Uiso 1 1 calc R
H1B H 0.4810 1.0072 0.1669 0.065 Uiso 1 1 calc R
C2 C 0.2161(10) 1.0121(8) 0.1495(6) 0.0541(18) Uani 1 1 d .
H2A H 0.2203 1.0506 0.0668 0.065 Uiso 1 1 calc R
H2B H 0.1084 1.0711 0.1766 0.065 Uiso 1 1 calc R
C3 C 0.3138(11) 0.7301(10) 0.1026(6) 0.0584(19) Uani 1 1 d .
H3A H 0.3460 0.6137 0.1441 0.070 Uiso 1 1 calc R
H3B H 0.4230 0.7756 0.0814 0.070 Uiso 1 1 calc R
C4 C 0.2143(15) 0.7320(13) -0.0064(7) 0.090(3) Uani 1 1 d .
H4A H 0.0898 0.7313 0.0125 0.108 Uiso 1 1 calc R
H4B H 0.2226 0.8381 -0.0601 0.108 Uiso 1 1 calc R
C5 C 0.268(2) 0.6052(16) -0.0605(10) 0.165(7) Uani 1 1 d .
H5A H 0.3948 0.5910 -0.0668 0.165 Uiso 1 1 d R
H5B H 0.2153 0.6332 -0.1359 0.165 Uiso 1 1 d R
H5C H 0.2328 0.5019 -0.0179 0.165 Uiso 1 1 d R
N2 N -0.3520(7) 0.2671(6) 0.4127(4) 0.0416(12) Uani 1 1 d .
N3 N -0.3383(11) 0.2026(9) 0.3380(6) 0.075(2) Uani 1 1 d .
N5 N -0.1445(8) 0.5505(6) 0.6823(5) 0.0488(14) Uani 1 1 d .
N7 N -0.3581(8) 0.6273(7) 0.3036(4) 0.0473(13) Uani 1 1 d .
N8 N -0.2726(7) 0.7109(6) 0.2363(4) 0.0415(12) Uani 1 1 d .
N9 N -0.1959(8) 0.7921(8) 0.1673(5) 0.0627(17) Uani 1 1 d .
N13 N 0.3765(7) 0.9714(6) 0.3274(4) 0.0371(11) Uani 1 1 d .
H13A H 0.3064 1.0391 0.3658 0.044 Uiso 1 1 calc R
H13B H 0.4879 0.9547 0.3553 0.044 Uiso 1 1 calc R
N14 N 0.2137(7) 0.8268(6) 0.1797(4) 0.0392(11) Uani 1 1 d .
H14 H 0.0982 0.8122 0.1762 0.047 Uiso 1 1 d R

loop_
_atom_site_aniso_label
_atom_site_aniso_U_11
_atom_site_aniso_U_22
_atom_site_aniso_U_33
_atom_site_aniso_U_23
_atom_site_aniso_U_13
_atom_site_aniso_U_12
N4 0.080(4) 0.036(3) 0.040(3) 0.002(2) -0.020(3) -0.023(3)
N1 0.041(3) 0.021(2) 0.031(2) 0.0003(18) -0.004(2) -0.0075(19)
N6 0.144(8) 0.069(5) 0.115(7) -0.018(5) -0.073(6) -0.038(5)
Cu2 0.0423(5) 0.0207(4) 0.0333(4) -0.0004(3) -0.0011(3) -0.0079(3)
N10 0.044(3) 0.027(3) 0.059(3) -0.009(2) 0.010(3) -0.010(2)
N11 0.042(3) 0.021(2) 0.045(3) -0.010(2) 0.000(2) -0.002(2)
N12 0.047(4) 0.046(3) 0.103(5) -0.022(3) 0.025(3) -0.017(3)
Cu1 0.0453(5) 0.0220(4) 0.0325(4) 0.0005(3) -0.0058(3) -0.0088(3)
C1 0.062(4) 0.034(3) 0.059(4) 0.011(3) 0.003(3) -0.013(3)
C2 0.064(5) 0.038(4) 0.049(4) 0.016(3) -0.006(3) -0.007(3)
C3 0.074(5) 0.058(4) 0.040(4) -0.012(3) -0.008(3) -0.001(4)
C4 0.133(9) 0.085(7) 0.046(5) -0.015(4) -0.026(5) 0.009(6)
C5 0.256(19) 0.127(12) 0.119(11) -0.047(10) -0.092(12) -0.005(13)
N2 0.056(3) 0.028(3) 0.040(3) -0.003(2) -0.001(2) -0.010(2)
N3 0.112(6) 0.054(4) 0.064(4) -0.019(3) -0.003(4) -0.021(4)
N5 0.063(4) 0.031(3) 0.051(3) -0.003(2) -0.021(3) -0.007(3)
N7 0.064(4) 0.044(3) 0.033(3) 0.000(2) -0.002(2) -0.015(3)
N8 0.050(3) 0.039(3) 0.032(3) -0.002(2) -0.006(2) -0.004(3)
N9 0.063(4) 0.070(4) 0.047(3) 0.008(3) 0.007(3) -0.015(3)
N13 0.042(3) 0.026(2) 0.043(3) -0.005(2) -0.001(2) -0.010(2)
N14 0.047(3) 0.035(3) 0.033(3) 0.000(2) -0.008(2) -0.006(2)

loop_
_atom_type_symbol
_atom_type_description
_atom_type_scat_dispersion_real
_atom_type_scat_dispersion_imag
_atom_type_scat_source
C C 0.0033 0.0016 'International Tables Vol C Tables 4.2.6.8 and 6.1.1.4'
H H 0.0000 0.0000 'International Tables Vol C Tables 4.2.6.8 and 6.1.1.4'
N N 0.0061 0.0033 'International Tables Vol C Tables 4.2.6.8 and 6.1.1.4'
Cu Cu 0.3201 1.2651 'International Tables Vol C Tables 4.2.6.8 and 6.1.1.4'

loop_
_geom_angle_atom_site_label_1
_geom_angle_atom_site_label_2
_geom_angle_atom_site_label_3
_geom_angle
_geom_angle_site_symmetry_1
_geom_angle_site_symmetry_3
N5 N4 Cu2 124.2(4) . .
N5 N4 Cu1 133.9(5) . 2_566
Cu2 N4 Cu1 101.8(2) . 2_566
N2 N1 Cu1 124.6(4) . 2_566
N2 N1 Cu2 119.7(4) . .
Cu1 N1 Cu2 99.67(19) 2_566 .
N2 N1 Cu2 112.5(4) . 2_466
Cu1 N1 Cu2 98.38(18) 2_566 2_466
Cu2 N1 Cu2 96.87(18) . 2_466
N7 Cu2 N10 96.7(2) . .
N7 Cu2 N4 163.8(3) . .
N10 Cu2 N4 93.0(2) . .
N7 Cu2 N1 92.2(2) . .
N10 Cu2 N1 170.5(2) . .
N4 Cu2 N1 79.2(2) . .
N7 Cu2 N1 91.7(2) . 2_466
N10 Cu2 N1 93.08(19) . 2_466
N4 Cu2 N1 100.8(2) . 2_466
N1 Cu2 N1 83.13(18) . 2_466
N11 N10 Cu2 119.5(4) . .
N12 N11 N10 175.6(6) . .
N11 N12 Cu1 132.0(5) . .
N13 Cu1 N4 175.1(2) . 2_566
N13 Cu1 N14 86.9(2) . .
N4 Cu1 N14 97.3(2) 2_566 .
N13 Cu1 N1 96.37(19) . 2_566
N4 Cu1 N1 79.2(2) 2_566 2_566
N14 Cu1 N1 174.57(19) . 2_566
N13 Cu1 N12 86.5(2) . .
N4 Cu1 N12 95.8(2) 2_566 .
N14 Cu1 N12 89.9(2) . .
N1 Cu1 N12 94.6(2) 2_566 .
C2 C1 N13 108.7(5) . .
C2 C1 H1A 109.9 . .
N13 C1 H1A 109.9 . .
C2 C1 H1B 109.9 . .
N13 C1 H1B 109.9 . .
H1A C1 H1B 108.3 . .
C1 C2 N14 109.8(5) . .
C1 C2 H2A 109.7 . .
N14 C2 H2A 109.7 . .
C1 C2 H2B 109.7 . .
N14 C2 H2B 109.7 . .
H2A C2 H2B 108.2 . .
N14 C3 C4 114.5(7) . .
N14 C3 H3A 108.6 . .
C4 C3 H3A 108.6 . .
N14 C3 H3B 108.6 . .
C4 C3 H3B 108.6 . .
H3A C3 H3B 107.6 . .
C5 C4 C3 117.4(9) . .
C5 C4 H4A 107.9 . .
C3 C4 H4A 107.9 . .
C5 C4 H4B 107.9 . .
C3 C4 H4B 107.9 . .
H4A C4 H4B 107.2 . .
C4 C5 H5A 108.6 . .
C4 C5 H5B 109.6 . .
H5A C5 H5B 109.5 . .
C4 C5 H5C 110.2 . .
H5A C5 H5C 109.5 . .
H5B C5 H5C 109.5 . .
N3 N2 N1 176.2(7) . .
N6 N5 N4 179.6(8) . .
N8 N7 Cu2 121.9(4) . .
N9 N8 N7 176.8(6) . .
C1 N13 Cu1 107.6(4) . .
C1 N13 H13A 110.2 . .
Cu1 N13 H13A 110.2 . .
C1 N13 H13B 110.2 . .
Cu1 N13 H13B 110.2 . .
H13A N13 H13B 108.5 . .
C3 N14 C2 115.4(5) . .
C3 N14 Cu1 115.0(4) . .
C2 N14 Cu1 105.4(4) . .
C3 N14 H14 106.9 . .
C2 N14 H14 106.8 . .
Cu1 N14 H14 106.9 . .

loop_
_geom_bond_atom_site_label_1
_geom_bond_atom_site_label_2
_geom_bond_distance
_geom_bond_site_symmetry_2
N4 N5 1.193(7) .
N4 Cu2 1.985(5) .
N4 Cu1 1.996(5) 2_566
N1 N2 1.242(7) .
N1 Cu1 2.015(5) 2_566
N1 Cu2 2.028(4) .
N1 Cu2 2.429(5) 2_466
N6 N5 1.113(8) .
Cu2 N7 1.952(5) .
Cu2 N10 1.980(5) .
Cu2 N1 2.429(5) 2_466
N10 N11 1.186(7) .
N11 N12 1.148(7) .
N12 Cu1 2.422(6) .
Cu1 N13 1.988(5) .
Cu1 N4 1.996(5) 2_566
Cu1 N14 2.015(5) .
Cu1 N1 2.015(5) 2_566
C1 C2 1.481(10) .
C1 N13 1.488(8) .
C1 H1A 0.9700 .
C1 H1B 0.9700 .
C2 N14 1.485(8) .
C2 H2A 0.9700 .
C2 H2B 0.9700 .
C3 N14 1.468(8) .
C3 C4 1.521(10) .
C3 H3A 0.9700 .
C3 H3B 0.9700 .
C4 C5 1.348(14) .
C4 H4A 0.9700 .
C4 H4B 0.9700 .
C5 H5A 0.9600 .
C5 H5B 0.9600 .
C5 H5C 0.9600 .
N2 N3 1.130(8) .
N7 N8 1.187(7) .
N8 N9 1.148(7) .
N13 H13A 0.9000 .
N13 H13B 0.9000 .
N14 H14 0.9100 .
